data_4324434
loop_
_publ_author_name
'Mari S. Rosen'
'Alexander M. Spokoyny'
'Charles W. Machan'
'Charlotte Stern'
'Amy Sarjeant'
'Chad A. Mirkin'

_publ_section_title
;
 Chelating Effect as a Driving Force for the Selective Formation of
 Heteroligated Pt(II) Complexes with Bidentate Phosphino-Chalcoether
 Ligands
;
_journal_name_full 'Inorganic Chemistry'
_journal_page_first 1411
_journal_page_last 1419
_journal_paper_doi 10.1021/ic101973s
_journal_volume 50
_journal_year 2011
_chemical_formula_sum 'C30 H34 Cl5 P2 Pt Se'
_chemical_formula_weight 907.81
_chemical_name_systematic
; 
 ? 
;
_space_group_IT_number 2
_symmetry_cell_setting triclinic
_symmetry_space_group_name_Hall '-P 1'
_symmetry_space_group_name_H-M 'P -1'
_atom_sites_solution_hydrogens geom
_atom_sites_solution_primary direct
_atom_sites_solution_secondary difmap
_audit_creation_method SHELXL-97
_cell_angle_alpha 101.4210(10)
_cell_angle_beta 97.8450(10)
_cell_angle_gamma 95.9020(10)
_cell_formula_units_Z 2
_cell_length_a 9.3776(2)
_cell_length_b 12.0512(2)
_cell_length_c 15.5760(2)
_cell_measurement_reflns_used 8420
_cell_measurement_temperature 100(2)
_cell_measurement_theta_max 29.98
_cell_measurement_theta_min 1.74
_cell_volume 1693.91(5)
_computing_cell_refinement 'SAINT V7.23A (Bruker, 2005)'
_computing_data_collection 'APEX2 V2.1-4 (Bruker, 2007)'
_computing_data_reduction 'Bruker SAINT'
_computing_molecular_graphics 'Bruker SHELXTL'
_computing_publication_material 'Bruker SHELXTL'
_computing_structure_refinement 'SHELXL-97 (Sheldrick, 1997)'
_computing_structure_solution 'SHELXS-97 (Sheldrick, 1990)'
_diffrn_ambient_temperature 100(2)
_diffrn_measured_fraction_theta_full 0.985
_diffrn_measured_fraction_theta_max 0.985
_diffrn_measurement_device_type 'CCD area detector'
_diffrn_measurement_method 'phi and omega scans'
_diffrn_radiation_monochromator graphite
_diffrn_radiation_source 'fine-focus sealed tube'
_diffrn_radiation_type MoK\a
_diffrn_radiation_wavelength 0.71073
_diffrn_reflns_av_R_equivalents 0.0692
_diffrn_reflns_av_sigmaI/netI 0.0834
_diffrn_reflns_limit_h_max 12
_diffrn_reflns_limit_h_min -12
_diffrn_reflns_limit_k_max 16
_diffrn_reflns_limit_k_min -16
_diffrn_reflns_limit_l_max 21
_diffrn_reflns_limit_l_min -21
_diffrn_reflns_number 26648
_diffrn_reflns_theta_full 29.98
_diffrn_reflns_theta_max 29.98
_diffrn_reflns_theta_min 1.74
_exptl_absorpt_coefficient_mu 5.725
_exptl_absorpt_correction_T_max 0.8750
_exptl_absorpt_correction_T_min 0.5378
_exptl_absorpt_correction_type numerical
_exptl_absorpt_process_details face-indexed
_exptl_crystal_colour colourless
_exptl_crystal_density_diffrn 1.780
_exptl_crystal_description needle
_exptl_crystal_F_000 882
_exptl_crystal_size_max 0.35
_exptl_crystal_size_mid 0.08
_exptl_crystal_size_min 0.04
_refine_diff_density_max 1.745
_refine_diff_density_min -2.292
_refine_diff_density_rms 0.241
_refine_ls_extinction_method none
_refine_ls_goodness_of_fit_ref 1.033
_refine_ls_hydrogen_treatment constr
_refine_ls_matrix_type full
_refine_ls_number_parameters 364
_refine_ls_number_reflns 9707
_refine_ls_number_restraints 0
_refine_ls_restrained_S_all 1.033
_refine_ls_R_factor_all 0.0613
_refine_ls_R_factor_gt 0.0368
_refine_ls_shift/su_max 0.002
_refine_ls_shift/su_mean 0.000
_refine_ls_structure_factor_coef Fsqd
_refine_ls_weighting_details 'calc w=1/[\s^2^(Fo^2^)+(0.0479P)^2^+0.0000P] where P=(Fo^2^+2Fc^2^)/3'
_refine_ls_weighting_scheme calc
_refine_ls_wR_factor_gt 0.0797
_refine_ls_wR_factor_ref 0.1051
_reflns_number_gt 7340
_reflns_number_total 9707
_reflns_threshold_expression >2sigma(I)
_cod_data_source_file ic101973s_si_002_6.cif
_cod_data_source_block 22_SeMeEt
_cod_database_code 4324434

loop_
_symmetry_equiv_pos_as_xyz
'x, y, z'
'-x, -y, -z'

loop_
_atom_site_label
_atom_site_type_symbol
_atom_site_fract_x
_atom_site_fract_y
_atom_site_fract_z
_atom_site_U_iso_or_equiv
_atom_site_adp_type
_atom_site_occupancy
_atom_site_symmetry_multiplicity
_atom_site_calc_flag
_atom_site_refinement_flags
_atom_site_disorder_assembly
_atom_site_disorder_group
Pt1 Pt 0.77766(2) 0.823726(16) 0.662921(13) 0.01287(6) Uani 1 1 d . . .
P1 P 0.93970(15) 0.71721(11) 0.60823(9) 0.0134(3) Uani 1 1 d . . .
P2 P 0.88350(15) 0.88637(11) 0.80827(9) 0.0153(3) Uani 1 1 d . . .
Se1 Se 0.62603(6) 0.75875(4) 0.51612(3) 0.01421(11) Uani 1 1 d . . .
Cl1 Cl 0.58089(15) 0.92153(11) 0.69762(9) 0.0219(3) Uani 1 1 d . . .
Cl2 Cl 0.71241(18) 0.79145(13) 0.26793(11) 0.0317(3) Uani 1 1 d . . .
Cl3 Cl 0.42876(19) 0.76510(17) 0.15583(12) 0.0425(4) Uani 1 1 d . . .
Cl4 Cl 0.38004(15) 0.54962(11) 0.32611(9) 0.0222(3) Uani 1 1 d . . .
Cl5A Cl 0.8797(12) 0.4157(9) 0.9586(9) 0.127(4) Uani 0.483(16) 1 d P A 1
Cl5B Cl 0.9803(17) 0.3836(5) 0.9499(3) 0.095(5) Uani 0.517(16) 1 d P A 2
C1 C 1.0594(6) 0.7924(4) 0.5496(3) 0.0149(10) Uani 1 1 d . . .
C2 C 1.0881(6) 0.9107(5) 0.5727(4) 0.0207(12) Uani 1 1 d . . .
H2 H 1.0415 0.9522 0.6167 0.025 Uiso 1 1 calc R . .
C3 C 1.1864(7) 0.9690(5) 0.5309(4) 0.0261(13) Uani 1 1 d . . .
H3 H 1.2081 1.0498 0.5478 0.031 Uiso 1 1 calc R . .
C4 C 1.2502(6) 0.9095(5) 0.4663(4) 0.0242(13) Uani 1 1 d . . .
H4 H 1.3164 0.9492 0.4382 0.029 Uiso 1 1 calc R . .
C5 C 1.2198(6) 0.7924(5) 0.4414(4) 0.0242(12) Uani 1 1 d . . .
H5 H 1.2634 0.7515 0.3955 0.029 Uiso 1 1 calc R . .
C6 C 1.1250(6) 0.7341(5) 0.4838(4) 0.0200(11) Uani 1 1 d . . .
H6 H 1.1053 0.6531 0.4672 0.024 Uiso 1 1 calc R . .
C7 C 1.0577(6) 0.6446(4) 0.6737(3) 0.0156(10) Uani 1 1 d . . .
C8 C 0.9983(6) 0.5504(5) 0.7032(4) 0.0212(12) Uani 1 1 d . . .
H8 H 0.8962 0.5279 0.6927 0.025 Uiso 1 1 calc R . .
C9 C 1.0912(7) 0.4897(5) 0.7485(4) 0.0278(14) Uani 1 1 d . . .
H9 H 1.0518 0.4255 0.7687 0.033 Uiso 1 1 calc R . .
C10 C 1.2377(7) 0.5217(5) 0.7639(4) 0.0270(13) Uani 1 1 d . . .
H10 H 1.2999 0.4790 0.7937 0.032 Uiso 1 1 calc R . .
C11 C 1.2964(6) 0.6168(5) 0.7361(4) 0.0219(12) Uani 1 1 d . . .
H11 H 1.3984 0.6395 0.7481 0.026 Uiso 1 1 calc R . .
C12 C 1.2082(6) 0.6782(5) 0.6913(4) 0.0183(11) Uani 1 1 d . . .
H12 H 1.2490 0.7430 0.6725 0.022 Uiso 1 1 calc R . .
C13 C 0.8318(6) 0.5989(4) 0.5230(4) 0.0155(10) Uani 1 1 d . . .
H13A H 0.8978 0.5515 0.4925 0.019 Uiso 1 1 calc R . .
H13B H 0.7708 0.5499 0.5516 0.019 Uiso 1 1 calc R . .
C14 C 0.7360(6) 0.6450(4) 0.4559(3) 0.0163(11) Uani 1 1 d . . .
H14A H 0.6677 0.5815 0.4164 0.020 Uiso 1 1 calc R . .
H14B H 0.7968 0.6808 0.4188 0.020 Uiso 1 1 calc R . .
C15 C 0.4833(6) 0.6553(5) 0.5506(4) 0.0202(11) Uani 1 1 d . . .
H15A H 0.4277 0.6032 0.4975 0.030 Uiso 1 1 calc R . .
H15B H 0.4173 0.6993 0.5826 0.030 Uiso 1 1 calc R . .
H15C H 0.5328 0.6111 0.5892 0.030 Uiso 1 1 calc R . .
C16 C 1.0733(6) 0.8757(4) 0.8435(3) 0.0158(10) Uani 1 1 d . . .
C17 C 1.1150(7) 0.8057(5) 0.9010(4) 0.0248(13) Uani 1 1 d . . .
H17 H 1.0431 0.7588 0.9198 0.030 Uiso 1 1 calc R . .
C18 C 1.2627(7) 0.8038(6) 0.9312(4) 0.0302(14) Uani 1 1 d . . .
H18 H 1.2907 0.7558 0.9703 0.036 Uiso 1 1 calc R . .
C19 C 1.3673(7) 0.8726(6) 0.9037(4) 0.0330(15) Uani 1 1 d . . .
H19 H 1.4672 0.8719 0.9244 0.040 Uiso 1 1 calc R . .
C20 C 1.3281(6) 0.9410(5) 0.8473(5) 0.0299(15) Uani 1 1 d . . .
H20 H 1.4010 0.9883 0.8296 0.036 Uiso 1 1 calc R . .
C21 C 1.1804(6) 0.9429(5) 0.8147(4) 0.0224(12) Uani 1 1 d . . .
H21 H 1.1540 0.9890 0.7738 0.027 Uiso 1 1 calc R . .
C22 C 0.7862(6) 0.8084(4) 0.8766(4) 0.0177(11) Uani 1 1 d . . .
C23 C 0.7244(6) 0.6959(4) 0.8398(4) 0.0197(11) Uani 1 1 d . . .
H23 H 0.7295 0.6628 0.7798 0.024 Uiso 1 1 calc R . .
C24 C 0.6551(7) 0.6320(5) 0.8915(4) 0.0278(14) Uani 1 1 d . . .
H24 H 0.6113 0.5558 0.8664 0.033 Uiso 1 1 calc R . .
C25 C 0.6500(7) 0.6792(6) 0.9786(4) 0.0308(14) Uani 1 1 d . . .
H25 H 0.6026 0.6355 1.0135 0.037 Uiso 1 1 calc R . .
C26 C 0.7138(7) 0.7906(5) 1.0159(4) 0.0278(13) Uani 1 1 d . . .
H26 H 0.7109 0.8223 1.0764 0.033 Uiso 1 1 calc R . .
C27 C 0.7818(6) 0.8558(5) 0.9652(4) 0.0216(12) Uani 1 1 d . . .
H27 H 0.8249 0.9322 0.9907 0.026 Uiso 1 1 calc R . .
C28 C 0.8667(7) 1.0377(4) 0.8507(4) 0.0219(12) Uani 1 1 d . . .
H28A H 0.7646 1.0439 0.8584 0.026 Uiso 1 1 calc R . .
H28B H 0.9275 1.0636 0.9100 0.026 Uiso 1 1 calc R . .
C29 C 0.9117(7) 1.1182(5) 0.7909(5) 0.0335(15) Uani 1 1 d . . .
H29A H 1.0178 1.1307 0.7969 0.050 Uiso 1 1 calc R . .
H29B H 0.8756 1.1914 0.8086 0.050 Uiso 1 1 calc R . .
H29C H 0.8702 1.0836 0.7289 0.050 Uiso 1 1 calc R . .
C30 C 0.5219(7) 0.7906(5) 0.2663(4) 0.0279(13) Uani 1 1 d . . .
H30A H 0.4850 0.7304 0.2957 0.033 Uiso 1 1 calc R . .
H30B H 0.5032 0.8651 0.2997 0.033 Uiso 1 1 calc R . .

loop_
_atom_site_aniso_label
_atom_site_aniso_U_11
_atom_site_aniso_U_22
_atom_site_aniso_U_33
_atom_site_aniso_U_23
_atom_site_aniso_U_13
_atom_site_aniso_U_12
Pt1 0.01182(10) 0.01382(10) 0.01325(10) 0.00347(7) 0.00263(7) 0.00108(6)
P1 0.0121(7) 0.0135(6) 0.0145(7) 0.0029(5) 0.0029(5) 0.0011(5)
P2 0.0145(7) 0.0164(6) 0.0137(7) 0.0012(5) 0.0023(5) -0.0002(5)
Se1 0.0131(3) 0.0161(2) 0.0137(3) 0.00487(19) 0.00157(19) 0.00102(18)
Cl1 0.0185(7) 0.0253(7) 0.0221(7) 0.0016(5) 0.0050(5) 0.0087(5)
Cl2 0.0333(9) 0.0324(8) 0.0321(9) 0.0147(7) 0.0059(7) 0.0005(6)
Cl3 0.0304(10) 0.0620(12) 0.0372(10) 0.0139(9) 0.0077(7) 0.0065(8)
Cl4 0.0223(7) 0.0197(6) 0.0229(7) 0.0039(5) 0.0020(5) -0.0025(5)
Cl5A 0.077(6) 0.067(5) 0.212(10) 0.033(5) -0.043(6) -0.015(4)
Cl5B 0.200(12) 0.044(3) 0.039(3) 0.017(2) 0.016(4) -0.006(4)
C1 0.011(3) 0.020(3) 0.015(3) 0.004(2) 0.0029(19) 0.0017(19)
C2 0.022(3) 0.020(3) 0.021(3) 0.005(2) 0.004(2) -0.001(2)
C3 0.028(3) 0.022(3) 0.029(3) 0.009(2) 0.008(3) -0.004(2)
C4 0.021(3) 0.029(3) 0.026(3) 0.013(3) 0.007(2) 0.000(2)
C5 0.022(3) 0.030(3) 0.026(3) 0.012(3) 0.013(2) 0.009(2)
C6 0.022(3) 0.020(3) 0.021(3) 0.006(2) 0.008(2) 0.006(2)
C7 0.017(3) 0.016(2) 0.016(3) 0.005(2) 0.003(2) 0.0069(19)
C8 0.018(3) 0.024(3) 0.022(3) 0.007(2) 0.003(2) 0.002(2)
C9 0.036(4) 0.024(3) 0.024(3) 0.011(2) -0.002(3) 0.004(3)
C10 0.030(4) 0.028(3) 0.023(3) 0.007(2) -0.004(3) 0.012(3)
C11 0.017(3) 0.032(3) 0.018(3) 0.005(2) 0.005(2) 0.008(2)
C12 0.016(3) 0.024(3) 0.015(3) 0.003(2) 0.000(2) 0.004(2)
C13 0.013(3) 0.015(2) 0.018(3) 0.002(2) 0.002(2) 0.0005(18)
C14 0.012(3) 0.021(3) 0.015(3) 0.000(2) 0.004(2) 0.0020(19)
C15 0.012(3) 0.025(3) 0.025(3) 0.009(2) 0.004(2) -0.001(2)
C16 0.012(3) 0.019(3) 0.014(3) -0.003(2) 0.002(2) 0.0002(19)
C17 0.024(3) 0.030(3) 0.023(3) 0.007(2) 0.007(2) 0.005(2)
C18 0.020(3) 0.049(4) 0.021(3) 0.007(3) -0.002(2) 0.011(3)
C19 0.014(3) 0.047(4) 0.031(4) -0.006(3) -0.001(3) 0.006(3)
C20 0.013(3) 0.030(3) 0.041(4) -0.006(3) 0.008(3) -0.003(2)
C21 0.020(3) 0.018(3) 0.030(3) 0.003(2) 0.010(2) 0.000(2)
C22 0.012(3) 0.022(3) 0.019(3) 0.006(2) 0.003(2) -0.002(2)
C23 0.019(3) 0.025(3) 0.013(3) 0.001(2) 0.003(2) 0.000(2)
C24 0.031(4) 0.026(3) 0.024(3) 0.008(2) 0.001(3) -0.009(2)
C25 0.030(4) 0.040(4) 0.025(3) 0.013(3) 0.012(3) -0.001(3)
C26 0.029(4) 0.039(3) 0.014(3) 0.004(3) 0.005(2) 0.001(3)
C27 0.018(3) 0.028(3) 0.017(3) 0.003(2) 0.003(2) 0.000(2)
C28 0.023(3) 0.019(3) 0.021(3) -0.003(2) 0.003(2) 0.004(2)
C29 0.029(4) 0.020(3) 0.053(5) 0.008(3) 0.012(3) 0.001(2)
C30 0.031(4) 0.026(3) 0.029(3) 0.008(3) 0.011(3) 0.002(2)

loop_
_atom_type_symbol
_atom_type_description
_atom_type_scat_dispersion_real
_atom_type_scat_dispersion_imag
_atom_type_scat_source
C C 0.0033 0.0016 'International Tables Vol C Tables 4.2.6.8 and 6.1.1.4'
H H 0.0000 0.0000 'International Tables Vol C Tables 4.2.6.8 and 6.1.1.4'
P P 0.1023 0.0942 'International Tables Vol C Tables 4.2.6.8 and 6.1.1.4'
Cl Cl 0.1484 0.1585 'International Tables Vol C Tables 4.2.6.8 and 6.1.1.4'
Se Se -0.0929 2.2259 'International Tables Vol C Tables 4.2.6.8 and 6.1.1.4'
Pt Pt -1.7033 8.3905 'International Tables Vol C Tables 4.2.6.8 and 6.1.1.4'

loop_
_geom_angle_atom_site_label_1
_geom_angle_atom_site_label_2
_geom_angle_atom_site_label_3
_geom_angle
P1 Pt1 P2 101.58(5)
P1 Pt1 Cl1 170.26(5)
P2 Pt1 Cl1 87.96(5)
P1 Pt1 Se1 86.63(4)
P2 Pt1 Se1 170.58(4)
Cl1 Pt1 Se1 83.70(4)
C7 P1 C1 104.8(2)
C7 P1 C13 103.1(2)
C1 P1 C13 105.5(2)
C7 P1 Pt1 123.74(18)
C1 P1 Pt1 112.63(17)
C13 P1 Pt1 105.35(18)
C16 P2 C22 104.3(3)
C16 P2 C28 104.1(3)
C22 P2 C28 104.9(3)
C16 P2 Pt1 120.99(17)
C22 P2 Pt1 109.02(18)
C28 P2 Pt1 112.1(2)
C15 Se1 C14 98.5(2)
C15 Se1 Pt1 96.83(17)
C14 Se1 Pt1 102.05(16)
C6 C1 C2 119.1(5)
C6 C1 P1 121.3(4)
C2 C1 P1 119.6(4)
C1 C2 C3 119.9(5)
C1 C2 H2 120.0
C3 C2 H2 120.0
C4 C3 C2 119.9(5)
C4 C3 H3 120.0
C2 C3 H3 120.0
C3 C4 C5 120.6(5)
C3 C4 H4 119.7
C5 C4 H4 119.7
C4 C5 C6 119.7(5)
C4 C5 H5 120.1
C6 C5 H5 120.1
C1 C6 C5 120.7(5)
C1 C6 H6 119.6
C5 C6 H6 119.6
C8 C7 C12 119.8(5)
C8 C7 P1 119.4(4)
C12 C7 P1 120.8(4)
C9 C8 C7 119.1(5)
C9 C8 H8 120.4
C7 C8 H8 120.4
C10 C9 C8 120.7(6)
C10 C9 H9 119.7
C8 C9 H9 119.7
C9 C10 C11 120.1(6)
C9 C10 H10 119.9
C11 C10 H10 119.9
C12 C11 C10 120.7(6)
C12 C11 H11 119.7
C10 C11 H11 119.7
C11 C12 C7 119.6(5)
C11 C12 H12 120.2
C7 C12 H12 120.2
C14 C13 P1 110.4(3)
C14 C13 H13A 109.6
P1 C13 H13A 109.6
C14 C13 H13B 109.6
P1 C13 H13B 109.6
H13A C13 H13B 108.1
C13 C14 Se1 110.5(3)
C13 C14 H14A 109.6
Se1 C14 H14A 109.6
C13 C14 H14B 109.6
Se1 C14 H14B 109.6
H14A C14 H14B 108.1
Se1 C15 H15A 109.5
Se1 C15 H15B 109.5
H15A C15 H15B 109.5
Se1 C15 H15C 109.5
H15A C15 H15C 109.5
H15B C15 H15C 109.5
C17 C16 C21 119.3(5)
C17 C16 P2 121.6(4)
C21 C16 P2 119.1(4)
C16 C17 C18 120.5(6)
C16 C17 H17 119.8
C18 C17 H17 119.8
C19 C18 C17 119.6(6)
C19 C18 H18 120.2
C17 C18 H18 120.2
C20 C19 C18 120.6(6)
C20 C19 H19 119.7
C18 C19 H19 119.7
C19 C20 C21 120.9(6)
C19 C20 H20 119.5
C21 C20 H20 119.5
C16 C21 C20 119.2(6)
C16 C21 H21 120.4
C20 C21 H21 120.4
C27 C22 C23 120.1(5)
C27 C22 P2 121.6(4)
C23 C22 P2 118.2(4)
C22 C23 C24 119.6(5)
C22 C23 H23 120.2
C24 C23 H23 120.2
C25 C24 C23 120.1(5)
C25 C24 H24 119.9
C23 C24 H24 119.9
C24 C25 C26 120.3(6)
C24 C25 H25 119.8
C26 C25 H25 119.8
C25 C26 C27 120.3(5)
C25 C26 H26 119.8
C27 C26 H26 119.8
C26 C27 C22 119.4(5)
C26 C27 H27 120.3
C22 C27 H27 120.3
C29 C28 P2 114.5(4)
C29 C28 H28A 108.6
P2 C28 H28A 108.6
C29 C28 H28B 108.6
P2 C28 H28B 108.6
H28A C28 H28B 107.6
C28 C29 H29A 109.5
C28 C29 H29B 109.5
H29A C29 H29B 109.5
C28 C29 H29C 109.5
H29A C29 H29C 109.5
H29B C29 H29C 109.5
Cl3 C30 Cl2 110.8(3)
Cl3 C30 H30A 109.5
Cl2 C30 H30A 109.5
Cl3 C30 H30B 109.5
Cl2 C30 H30B 109.5
H30A C30 H30B 108.1

loop_
_geom_bond_atom_site_label_1
_geom_bond_atom_site_label_2
_geom_bond_distance
Pt1 P1 2.2369(13)
Pt1 P2 2.2883(14)
Pt1 Cl1 2.3565(13)
Pt1 Se1 2.4572(6)
P1 C7 1.809(5)
P1 C1 1.820(5)
P1 C13 1.846(5)
P2 C16 1.815(5)
P2 C22 1.826(5)
P2 C28 1.843(5)
Se1 C15 1.937(5)
Se1 C14 1.967(5)
Cl2 C30 1.782(7)
Cl3 C30 1.773(7)
C1 C6 1.378(7)
C1 C2 1.387(7)
C2 C3 1.406(8)
C2 H2 0.9500
C3 C4 1.361(8)
C3 H3 0.9500
C4 C5 1.376(8)
C4 H4 0.9500
C5 C6 1.391(8)
C5 H5 0.9500
C6 H6 0.9500
C7 C8 1.400(8)
C7 C12 1.401(8)
C8 C9 1.400(8)
C8 H8 0.9500
C9 C10 1.363(9)
C9 H9 0.9500
C10 C11 1.391(9)
C10 H10 0.9500
C11 C12 1.375(8)
C11 H11 0.9500
C12 H12 0.9500
C13 C14 1.511(7)
C13 H13A 0.9900
C13 H13B 0.9900
C14 H14A 0.9900
C14 H14B 0.9900
C15 H15A 0.9800
C15 H15B 0.9800
C15 H15C 0.9800
C16 C17 1.392(8)
C16 C21 1.401(7)
C17 C18 1.404(8)
C17 H17 0.9500
C18 C19 1.386(10)
C18 H18 0.9500
C19 C20 1.359(10)
C19 H19 0.9500
C20 C21 1.413(8)
C20 H20 0.9500
C21 H21 0.9500
C22 C27 1.392(8)
C22 C23 1.394(7)
C23 C24 1.396(8)
C23 H23 0.9500
C24 C25 1.371(9)
C24 H24 0.9500
C25 C26 1.389(9)
C25 H25 0.9500
C26 C27 1.389(8)
C26 H26 0.9500
C27 H27 0.9500
C28 C29 1.539(9)
C28 H28A 0.9900
C28 H28B 0.9900
C29 H29A 0.9800
C29 H29B 0.9800
C29 H29C 0.9800
C30 H30A 0.9900
C30 H30B 0.9900
